data_1535547
loop_
_publ_author_name
'Tramsek, M.'
'Benkic, P.'

_publ_section_title
;
 Calcium hexafluoroarsenates with metal coordinated HF molecules
;
_journal_name_full 'Acta Chimica Slovenica'
_journal_page_first 769
_journal_page_last 778
_journal_volume 51
_journal_year 2004
_chemical_formula_sum 'As2 Ca F18 H6'
_chemical_name_systematic 'Ca (H F)6 (As F6)2'
_space_group_IT_number 14
_symmetry_space_group_name_Hall '-P 2ybc'
_symmetry_space_group_name_H-M 'P 1 21/c 1'
_cell_angle_alpha 90
_cell_angle_beta 109.56
_cell_angle_gamma 90
_cell_formula_units_Z 4
_cell_length_a 10.049
_cell_length_b 14.987
_cell_length_c 9.84
_cell_volume 1396.426
_citation_journal_id_ASTM ACSLE7
_cod_data_source_file Tramsek_ACSLE7_2004_1644.cif
_cod_data_source_block H6As2Ca1F18
_cod_original_formula_sum 'H6 As2 Ca1 F18'
_cod_database_code 1535547

loop_
_symmetry_equiv_pos_as_xyz
x,y,z
-x,y+1/2,-z+1/2
-x,-y,-z
x,-y-1/2,z-1/2

loop_
_atom_site_label
_atom_site_type_symbol
_atom_site_fract_x
_atom_site_fract_y
_atom_site_fract_z
_atom_site_occupancy
_atom_site_U_iso_or_equiv
F7 F-1 0.534 0.5838 0.876 1 0.0
F18 F-1 0.75 0.6633 0.262 1 0.0
F13 F-1 0.994 0.63 0.306 1 0.0
Ca1 Ca+2 0.7003 0.4938 0.7914 1 0.0
F14 F-1 0.804 0.719 0.503 1 0.0
F17 F-1 0.873 0.5702 0.465 1 0.0
F6 F-1 0.834 0.3622 0.87 1 0.0
F16 F-1 1.052 0.6853 0.551 1 0.0
F4 F-1 0.636 0.6279 0.648 1 0.0
H1 H+1 0.6415 0.4824 0.4825 1 0.0
H3 H+1 0.9165 0.5511 0.6743 1 0.0
As2 As+5 0.9007 0.675 0.4073 1 0.0
F12 F-1 0.499 0.7271 0.971 1 0.0
F9 F-1 0.394 0.5958 1.0344 1 0.0
F5 F-1 0.472 0.435 0.663 1 0.0
As1 As+5 0.3885 0.6469 0.8762 1 0.0
H6 H+1 0.8982 0.3656 0.803 1 0.0
H2 H+1 0.9069 0.5229 1.0807 1 0.0
F8 F-1 0.247 0.7091 0.88 1 0.0
F11 F-1 0.387 0.6961 0.717 1 0.0
H4 H+1 0.5482 0.6519 0.6725 1 0.0
F15 F-1 0.926 0.7791 0.349 1 0.0
F2 F-1 0.824 0.5575 1.005 1 0.0
H5 H+1 0.3943 0.4016 0.6902 1 0.0
F1 F-1 0.702 0.4352 0.559 1 0.0
F10 F-1 0.278 0.5657 0.781 1 0.0
F3 F-1 0.939 0.5412 0.782 1 0.0
